data_7227151
loop_
_publ_author_name
'Singh, Rupinder'
'Gogoi, Abhijit'
'Das, Gopal'

_publ_section_title
;
 Benzothiazole based multi-analyte sensor for selective sensing of Zn2+
 and Cd2+ and subsequent sensing of inorganic phosphates (Pi) in mixed
 aqueous medium
;
_journal_name_full 'RSC Adv.'
_journal_paper_doi 10.1039/C6RA22840B
_journal_year 2016
_chemical_formula_moiety 'C17 H12 N4 S'
_chemical_formula_sum 'C17 H12 N4 S'
_chemical_formula_weight 304.37
_space_group_crystal_system monoclinic
_space_group_IT_number 4
_space_group_name_Hall 'P 2yb'
_space_group_name_H-M_alt 'P 1 21 1'
_symmetry_space_group_name_Hall 'P 2yb'
_symmetry_space_group_name_H-M 'P 1 21 1'
_atom_sites_solution_hydrogens geom
_audit_creation_method SHELXL-2014/7
_audit_update_record
;
2016-07-30 deposited with the CCDC.
2016-11-21 downloaded from the CCDC.
;
_cell_angle_alpha 90
_cell_angle_beta 99.659(9)
_cell_angle_gamma 90
_cell_formula_units_Z 2
_cell_length_a 8.3771(9)
_cell_length_b 6.2358(8)
_cell_length_c 14.5374(13)
_cell_measurement_reflns_used 617
_cell_measurement_temperature 298(2)
_cell_measurement_theta_max 24.5650
_cell_measurement_theta_min 3.5630
_cell_volume 748.64(14)
_computing_structure_refinement 'SHELXL-2014/7 (Sheldrick, 2014)'
_diffrn_ambient_temperature 298(2)
_diffrn_measured_fraction_theta_full 0.997
_diffrn_measured_fraction_theta_max 0.876
_diffrn_measurement_device_type 'CCD area detector'
_diffrn_measurement_method 'phi and omega scans'
_diffrn_radiation_monochromator graphite
_diffrn_radiation_source 'fine-focus sealed tube'
_diffrn_radiation_type MoK\a
_diffrn_radiation_wavelength 0.71073
_diffrn_reflns_av_R_equivalents 0.0223
_diffrn_reflns_av_unetI/netI 0.0816
_diffrn_reflns_Laue_measured_fraction_full 0.997
_diffrn_reflns_Laue_measured_fraction_max 0.876
_diffrn_reflns_limit_h_max 8
_diffrn_reflns_limit_h_min -11
_diffrn_reflns_limit_k_max 7
_diffrn_reflns_limit_k_min -8
_diffrn_reflns_limit_l_max 19
_diffrn_reflns_limit_l_min -18
_diffrn_reflns_number 3885
_diffrn_reflns_point_group_measured_fraction_full 0.757
_diffrn_reflns_point_group_measured_fraction_max 0.637
_diffrn_reflns_theta_full 25.242
_diffrn_reflns_theta_max 28.738
_diffrn_reflns_theta_min 3.047
_exptl_absorpt_coefficient_mu 0.217
_exptl_absorpt_correction_T_max 0.943
_exptl_absorpt_correction_T_min 0.908
_exptl_absorpt_correction_type multi-scan
_exptl_absorpt_process_details SADABS
_exptl_crystal_colour yellow
_exptl_crystal_density_diffrn 1.350
_exptl_crystal_density_method 'not measured'
_exptl_crystal_description needle
_exptl_crystal_F_000 316
_exptl_crystal_size_max 0.41
_exptl_crystal_size_mid 0.31
_exptl_crystal_size_min 0.26
_refine_diff_density_max 0.210
_refine_diff_density_min -0.190
_refine_diff_density_rms 0.049
_refine_ls_abs_structure_details
;
 Flack x determined using 312 quotients [(I+)-(I-)]/[(I+)+(I-)]
 (Parsons, Flack and Wagner, Acta Cryst. B69 (2013) 249-259).
;
_refine_ls_abs_structure_Flack 0.08(11)
_refine_ls_extinction_method none
_refine_ls_goodness_of_fit_ref 1.022
_refine_ls_hydrogen_treatment constr
_refine_ls_matrix_type full
_refine_ls_number_parameters 199
_refine_ls_number_reflns 3875
_refine_ls_number_restraints 1
_refine_ls_restrained_S_all 1.022
_refine_ls_R_factor_all 0.1047
_refine_ls_R_factor_gt 0.0604
_refine_ls_shift/su_max 0.004
_refine_ls_shift/su_mean 0.001
_refine_ls_structure_factor_coef Fsqd
_refine_ls_weighting_details 'w=1/[\s^2^(Fo^2^)+(0.0600P)^2^] where P=(Fo^2^+2Fc^2^)/3'
_refine_ls_weighting_scheme calc
_refine_ls_wR_factor_gt 0.1258
_refine_ls_wR_factor_ref 0.1546
_reflns_Friedel_coverage 0.334
_reflns_Friedel_fraction_full 0.464
_reflns_Friedel_fraction_max 0.350
_reflns_number_gt 1631
_reflns_number_total 3820
_reflns_threshold_expression 'I > 2\s(I)'
_cod_data_source_file c6ra22840b2.cif
_cod_data_source_block Quin_SBz
_cod_database_code 7227151
_shelx_space_group_comment
;
The symmetry employed for this shelxl refinement is uniquely defined
by the following loop, which should always be used as a source of
symmetry information in preference to the above space-group names.
They are only intended as comments.
;

loop_
_space_group_symop_operation_xyz
'x, y, z'
'-x, y+1/2, -z'

loop_
_atom_site_label
_atom_site_type_symbol
_atom_site_fract_x
_atom_site_fract_y
_atom_site_fract_z
_atom_site_U_iso_or_equiv
_atom_site_adp_type
_atom_site_occupancy
_atom_site_site_symmetry_order
_atom_site_calc_flag
_atom_site_refinement_flags_posn
_atom_site_refinement_flags_adp
S1 S 0.86887(16) 0.7274(3) 0.93785(9) 0.0498(5) Uani 1 1 d . .
N4 N 0.6511(5) 0.7387(11) 0.7860(3) 0.0487(12) Uani 1 1 d . .
N3 N 0.8354(6) 0.4557(10) 0.7915(3) 0.0518(14) Uani 1 1 d . .
H3N H 0.7926 0.4107 0.7370 0.062 Uiso 1 1 calc R U
N2 N 0.9633(6) 0.3510(10) 0.8410(3) 0.0506(15) Uani 1 1 d . .
N1 N 0.8407(5) 0.1798(9) 0.6551(3) 0.0491(15) Uani 1 1 d . .
C17 C 0.7258(6) 0.9356(12) 0.9246(4) 0.0423(15) Uani 1 1 d . .
C11 C 0.7754(7) 0.6318(12) 0.8283(4) 0.0470(16) Uani 1 1 d . .
C12 C 0.6217(7) 0.9119(11) 0.8391(4) 0.0468(16) Uani 1 1 d . .
C5 C 0.7877(7) 0.0861(12) 0.5705(4) 0.0503(18) Uani 1 1 d . .
C10 C 1.0143(7) 0.1810(11) 0.8048(4) 0.0482(19) Uani 1 1 d . .
H10 H 1.1027 0.1145 0.8409 0.058 Uiso 1 1 calc R U
C16 C 0.7117(7) 1.1036(11) 0.9839(4) 0.0523(17) Uani 1 1 d . .
H16 H 0.7828 1.1172 1.0401 0.063 Uiso 1 1 calc R U
C15 C 0.5904(6) 1.2510(14) 0.9586(4) 0.0552(17) Uani 1 1 d . .
H15 H 0.5791 1.3661 0.9978 0.066 Uiso 1 1 calc R U
C13 C 0.4973(8) 1.0596(14) 0.8147(5) 0.064(2) Uani 1 1 d . .
H13 H 0.4243 1.0452 0.7593 0.077 Uiso 1 1 calc R U
C2 C 1.0171(8) -0.1211(13) 0.6945(5) 0.062(2) Uani 1 1 d . .
H2 H 1.0970 -0.1868 0.7374 0.074 Uiso 1 1 calc R U
C1 C 0.9541(7) 0.0756(12) 0.7147(4) 0.0491(17) Uani 1 1 d . .
C14 C 0.4846(7) 1.2286(16) 0.8748(4) 0.0644(18) Uani 1 1 d . .
H14 H 0.4031 1.3296 0.8587 0.077 Uiso 1 1 calc R U
C6 C 0.6727(7) 0.1970(15) 0.5056(4) 0.060(2) Uani 1 1 d . .
H6 H 0.6334 0.3288 0.5217 0.072 Uiso 1 1 calc R U
C4 C 0.8456(8) -0.1146(13) 0.5457(5) 0.0571(19) Uani 1 1 d . .
C3 C 0.9606(8) -0.2175(13) 0.6110(5) 0.069(2) Uani 1 1 d . .
H3 H 0.9991 -0.3520 0.5978 0.082 Uiso 1 1 calc R U
C8 C 0.6763(10) -0.0856(17) 0.3942(5) 0.090(3) Uani 1 1 d . .
H8 H 0.6407 -0.1404 0.3348 0.108 Uiso 1 1 calc R U
C7 C 0.6184(9) 0.1124(17) 0.4191(5) 0.081(3) Uani 1 1 d . .
H7 H 0.5427 0.1869 0.3769 0.097 Uiso 1 1 calc R U
C9 C 0.7831(10) -0.1980(15) 0.4551(5) 0.082(3) Uani 1 1 d . .
H9 H 0.8168 -0.3322 0.4381 0.099 Uiso 1 1 calc R U

loop_
_atom_site_aniso_label
_atom_site_aniso_U_11
_atom_site_aniso_U_22
_atom_site_aniso_U_33
_atom_site_aniso_U_23
_atom_site_aniso_U_13
_atom_site_aniso_U_12
S1 0.0434(7) 0.0572(11) 0.0455(7) -0.0105(10) -0.0018(5) 0.0045(10)
N4 0.053(3) 0.045(3) 0.045(2) 0.000(4) -0.0026(19) 0.003(3)
N3 0.055(3) 0.055(4) 0.043(2) -0.010(3) 0.001(2) 0.008(3)
N2 0.047(3) 0.057(4) 0.047(3) 0.004(3) 0.004(2) 0.006(3)
N1 0.051(3) 0.053(4) 0.046(2) -0.007(3) 0.0135(19) -0.003(3)
C17 0.034(3) 0.045(4) 0.048(3) -0.003(3) 0.007(2) -0.006(3)
C11 0.044(3) 0.050(4) 0.046(3) -0.005(3) 0.005(2) -0.002(3)
C12 0.051(3) 0.044(4) 0.045(3) -0.006(4) 0.010(3) -0.004(3)
C5 0.052(4) 0.051(5) 0.052(3) -0.010(4) 0.018(3) -0.009(3)
C10 0.046(3) 0.050(6) 0.048(3) 0.005(4) 0.005(2) 0.006(3)
C16 0.048(3) 0.054(5) 0.056(3) -0.017(4) 0.012(3) -0.006(3)
C15 0.050(3) 0.045(4) 0.074(4) -0.005(5) 0.022(3) -0.007(4)
C13 0.068(4) 0.060(6) 0.063(4) 0.008(4) 0.005(3) 0.014(4)
C2 0.063(4) 0.058(6) 0.069(4) 0.007(4) 0.026(3) 0.009(4)
C1 0.049(3) 0.045(5) 0.057(4) 0.009(4) 0.022(3) 0.006(3)
C14 0.060(4) 0.063(5) 0.073(4) 0.011(6) 0.020(3) 0.013(5)
C6 0.057(3) 0.071(7) 0.052(3) -0.004(5) 0.005(3) 0.000(4)
C4 0.062(4) 0.052(5) 0.063(4) -0.012(4) 0.026(3) -0.007(4)
C3 0.081(5) 0.048(6) 0.088(5) -0.003(5) 0.045(4) 0.007(4)
C8 0.100(6) 0.105(9) 0.066(5) -0.040(6) 0.019(4) -0.029(6)
C7 0.077(5) 0.107(9) 0.057(4) -0.007(5) 0.007(3) -0.020(6)
C9 0.098(6) 0.078(8) 0.076(5) -0.033(6) 0.031(4) -0.029(5)

loop_
_atom_type_symbol
_atom_type_description
_atom_type_scat_dispersion_real
_atom_type_scat_dispersion_imag
_atom_type_scat_source
C C 0.0033 0.0016 'International Tables Vol C Tables 4.2.6.8 and 6.1.1.4'
H H 0.0000 0.0000 'International Tables Vol C Tables 4.2.6.8 and 6.1.1.4'
N N 0.0061 0.0033 'International Tables Vol C Tables 4.2.6.8 and 6.1.1.4'
O O 0.0106 0.0060 'International Tables Vol C Tables 4.2.6.8 and 6.1.1.4'
S S 0.1246 0.1234 'International Tables Vol C Tables 4.2.6.8 and 6.1.1.4'
Cd Cd -0.8075 1.2024 'International Tables Vol C Tables 4.2.6.8 and 6.1.1.4'

loop_
_geom_angle_atom_site_label_1
_geom_angle_atom_site_label_2
_geom_angle_atom_site_label_3
_geom_angle
C17 S1 C11 87.7(3)
C11 N4 C12 110.0(5)
N2 N3 C11 119.6(5)
C10 N2 N3 117.8(5)
C1 N1 C5 117.5(6)
C16 C17 C12 122.1(6)
C16 C17 S1 128.6(5)
C12 C17 S1 109.3(5)
N4 C11 N3 123.3(5)
N4 C11 S1 117.1(5)
N3 C11 S1 119.6(5)
N4 C12 C13 125.1(6)
N4 C12 C17 116.0(6)
C13 C12 C17 119.0(6)
N1 C5 C4 122.4(6)
N1 C5 C6 118.3(7)
C4 C5 C6 119.3(6)
N2 C10 C1 129.9(6)
C15 C16 C17 118.7(6)
C16 C15 C14 120.1(7)
C14 C13 C12 118.5(6)
C3 C2 C1 119.4(7)
N1 C1 C2 123.0(6)
N1 C1 C10 117.2(6)
C2 C1 C10 119.7(6)
C13 C14 C15 121.7(7)
C7 C6 C5 120.6(8)
C3 C4 C5 117.6(6)
C3 C4 C9 124.4(8)
C5 C4 C9 118.0(7)
C2 C3 C4 120.0(7)
C9 C8 C7 120.8(8)
C6 C7 C8 120.2(8)
C8 C9 C4 121.1(9)

loop_
_geom_bond_atom_site_label_1
_geom_bond_atom_site_label_2
_geom_bond_distance
S1 C17 1.756(7)
S1 C11 1.756(6)
N4 C11 1.301(7)
N4 C12 1.374(8)
N3 N2 1.354(6)
N3 C11 1.355(8)
N2 C10 1.289(8)
N1 C1 1.342(7)
N1 C5 1.367(7)
C17 C16 1.375(8)
C17 C12 1.401(7)
C12 C13 1.392(9)
C5 C4 1.410(9)
C5 C6 1.411(9)
C10 C1 1.476(8)
C16 C15 1.374(9)
C15 C14 1.388(8)
C13 C14 1.384(11)
C2 C3 1.367(9)
C2 C1 1.386(10)
C6 C7 1.369(9)
C4 C3 1.391(9)
C4 C9 1.431(9)
C8 C9 1.345(11)
C8 C7 1.397(12)
